data_4300921
loop_
_publ_author_name
'Dohyun Moon'
'Myoung Soo Lah'

_publ_contact_author
; 

     Myoung Soo Lah

     Department of Chemistry

     College of Science and Technology, Hanyang University

     1271 Sa-1-dong, Ansan, Kyunggi-do 426-791, Korea

;
_publ_contact_author_email mslah@hanyang.ac.kr
_publ_contact_author_fax '82 (31) 407 3863'
_publ_contact_author_phone '82 (31) 400 5496'
_publ_section_title
;

Size and Shape Selectivity of Host Networks Built Based on Tunable

Secondary Building Units

;
_journal_name_full 'Inorganic Chemistry'
_journal_page_first 1934
_journal_page_last 1940
_journal_paper_doi 10.1021/ic0486872
_journal_volume 44
_journal_year 2005
_chemical_formula_sum 'C48 H56.13 Mn3 N10 O11'
_chemical_formula_weight 1113.97
_chemical_name_systematic
; 

 ? 

;
_space_group_IT_number 88
_symmetry_cell_setting tetragonal
_symmetry_space_group_name_Hall '-I 4ad'
_symmetry_space_group_name_H-M 'I 41/a :2'
_atom_sites_solution_hydrogens geom
_atom_sites_solution_primary direct
_atom_sites_solution_secondary difmap
_audit_creation_method SHELXL-97
_cell_angle_alpha 90.00
_cell_angle_beta 90.00
_cell_angle_gamma 90.00
_cell_formula_units_Z 16
_cell_length_a 40.320(4)
_cell_length_b 40.320(4)
_cell_length_c 17.588(3)
_cell_measurement_reflns_used 1024
_cell_measurement_temperature 173(2)
_cell_measurement_theta_max 28.35
_cell_measurement_theta_min 1.01
_cell_volume 28593(6)
_computing_cell_refinement 'Bruker SAINT'
_computing_data_collection 'Bruker SMART'
_computing_data_reduction 'Bruker SAINT'
_computing_molecular_graphics ORTEP3
_computing_publication_material WinGX
_computing_structure_refinement 'Bruker SHELXTL'
_computing_structure_solution 'Bruker SHELXTL'
_diffrn_ambient_temperature 173(2)
_diffrn_measured_fraction_theta_full 0.972
_diffrn_measured_fraction_theta_max 0.972
_diffrn_measurement_device_type 'CCD area detector'
_diffrn_measurement_method 'phi and omega scans'
_diffrn_radiation_monochromator graphite
_diffrn_radiation_source 'fine-focus sealed tube'
_diffrn_radiation_type MoK\a
_diffrn_radiation_wavelength 0.71073
_diffrn_reflns_av_R_equivalents 0.1364
_diffrn_reflns_av_sigmaI/netI 0.1381
_diffrn_reflns_limit_h_max 53
_diffrn_reflns_limit_h_min -38
_diffrn_reflns_limit_k_max 53
_diffrn_reflns_limit_k_min -51
_diffrn_reflns_limit_l_max 22
_diffrn_reflns_limit_l_min -23
_diffrn_reflns_number 87700
_diffrn_reflns_theta_full 28.35
_diffrn_reflns_theta_max 28.35
_diffrn_reflns_theta_min 1.01
_diffrn_standards_decay_% <2.0
_exptl_absorpt_coefficient_mu 0.571
_exptl_absorpt_correction_T_max 0.8474
_exptl_absorpt_correction_T_min 0.6907
_exptl_absorpt_correction_type multi-scan
_exptl_absorpt_process_details 'Bruker SADABS'
_exptl_crystal_colour 'dark brown'
_exptl_crystal_density_diffrn 1.035
_exptl_crystal_density_method 'not measured'
_exptl_crystal_description prism
_exptl_crystal_F_000 9234
_exptl_crystal_size_max 0.70
_exptl_crystal_size_mid 0.52
_exptl_crystal_size_min 0.30
_refine_diff_density_max 0.897
_refine_diff_density_min -0.704
_refine_diff_density_rms 0.095
_refine_ls_extinction_method none
_refine_ls_goodness_of_fit_ref 0.940
_refine_ls_hydrogen_treatment mixed
_refine_ls_matrix_type full
_refine_ls_number_parameters 664
_refine_ls_number_reflns 17375
_refine_ls_number_restraints 0
_refine_ls_restrained_S_all 0.940
_refine_ls_R_factor_all 0.1737
_refine_ls_R_factor_gt 0.0914
_refine_ls_shift/su_max 1.628
_refine_ls_shift/su_mean 0.024
_refine_ls_structure_factor_coef Fsqd
_refine_ls_weighting_details 'calc w=1/[\s^2^(Fo^2^)+(0.1290P)^2^+0.0000P] where P=(Fo^2^+2Fc^2^)/3'
_refine_ls_weighting_scheme calc
_refine_ls_wR_factor_gt 0.2194
_refine_ls_wR_factor_ref 0.2476
_reflns_number_gt 7896
_reflns_number_total 17375
_reflns_threshold_expression >2sigma(I)
_cod_data_source_file ic0486872si20040917_062524_08.cif
_cod_data_source_block complex16
_cod_depositor_comments
;
The following automatic conversions were performed:
'_symmetry_cell_setting' value 'Tetragonal' changed to 'tetragonal'
according to '/home/saulius/struct/CIF-dictionaries/cif_core.dic'
dictionary named 'cif_core.dic' version 2.4.1 from
2010-06-29.

'_exptl_absorpt_correction_type' value 'Multi-scan' changed
to 'multi-scan' according to
'/home/saulius/struct/CIF-dictionaries/cif_core.dic' dictionary named
'cif_core.dic' version 2.4.1 from 2010-06-29.

Automatic conversion script
Id: cif_fix_enum 1527 2010-12-29 10:47:43Z saulius 
;
_cod_original_sg_symbol_H-M 'I 41/a'
_cod_database_code 4300921

loop_
_symmetry_equiv_pos_as_xyz
'x, y, z'
'-x+1/2, -y, z+1/2'
'-y+3/4, x+1/4, z+1/4'
'y+3/4, -x+3/4, z+3/4'
'x+1/2, y+1/2, z+1/2'
'-x+1, -y+1/2, z+1'
'-y+5/4, x+3/4, z+3/4'
'y+5/4, -x+5/4, z+5/4'
'-x, -y, -z'
'x-1/2, y, -z-1/2'
'y-3/4, -x-1/4, -z-1/4'
'-y-3/4, x-3/4, -z-3/4'
'-x+1/2, -y+1/2, -z+1/2'
'x, y+1/2, -z'
'y-1/4, -x+1/4, -z+1/4'
'-y-1/4, x-1/4, -z-1/4'

loop_
_atom_site_label
_atom_site_type_symbol
_atom_site_fract_x
_atom_site_fract_y
_atom_site_fract_z
_atom_site_U_iso_or_equiv
_atom_site_adp_type
_atom_site_occupancy
_atom_site_symmetry_multiplicity
_atom_site_calc_flag
_atom_site_refinement_flags
_atom_site_disorder_assembly
_atom_site_disorder_group
Mn1A Mn 0.778928(19) 0.135435(18) 0.21987(4) 0.0386(2) Uani 1 1 d . . .
O1A O 0.75858(9) 0.09725(8) 0.1842(2) 0.0456(9) Uani 1 1 d . . .
O2A O 0.69618(8) 0.13343(8) 0.3597(2) 0.0402(8) Uani 1 1 d . . .
O3A O 0.79378(8) 0.17585(8) 0.2660(2) 0.0434(9) Uani 1 1 d . . .
N1A N 0.74299(10) 0.14249(10) 0.2912(2) 0.0368(9) Uani 1 1 d . . .
N2A N 0.74508(10) 0.17260(9) 0.3317(2) 0.0391(10) Uani 1 1 d . . .
N3A N 0.80960(11) 0.10717(11) 0.3070(2) 0.0487(11) Uani 1 1 d . . .
C1A C 0.73354(13) 0.08010(12) 0.2134(3) 0.0415(12) Uani 1 1 d . . .
C2A C 0.72689(14) 0.04911(13) 0.1831(3) 0.0490(14) Uani 1 1 d . . .
H2A H 0.7402 0.0412 0.1424 0.059 Uiso 1 1 calc R . .
C3A C 0.70219(14) 0.02968(14) 0.2094(3) 0.0523(14) Uani 1 1 d . . .
H3A H 0.6986 0.0085 0.1873 0.063 Uiso 1 1 calc R . .
C4A C 0.68166(15) 0.04050(13) 0.2690(3) 0.0507(14) Uani 1 1 d . . .
H4A H 0.6640 0.0272 0.2876 0.061 Uiso 1 1 calc R . .
C5A C 0.68811(12) 0.07054(12) 0.2987(3) 0.0392(11) Uani 1 1 d . . .
H5A H 0.6745 0.0779 0.3394 0.047 Uiso 1 1 calc R . .
C6A C 0.71326(12) 0.09157(11) 0.2741(3) 0.0353(11) Uani 1 1 d . . .
C7A C 0.71747(12) 0.12353(12) 0.3095(3) 0.0364(11) Uani 1 1 d . . .
C8A C 0.77264(13) 0.18777(12) 0.3156(3) 0.0437(13) Uani 1 1 d . . .
C9A C 0.78082(18) 0.21930(15) 0.3533(5) 0.082(3) Uani 1 1 d . . .
H9A1 H 0.7610 0.2286 0.3787 0.099 Uiso 1 1 calc R . .
H9A2 H 0.7890 0.2356 0.3158 0.099 Uiso 1 1 calc R . .
C10A C 0.8109(3) 0.2105(3) 0.4187(7) 0.154(5) Uani 1 1 d . . .
H10A H 0.8092 0.1872 0.4342 0.231 Uiso 1 1 calc R . .
H10B H 0.8081 0.2248 0.4633 0.231 Uiso 1 1 calc R . .
H10C H 0.8328 0.2145 0.3962 0.231 Uiso 1 1 calc R . .
C11A C 0.83240(15) 0.08509(14) 0.2855(3) 0.0615(17) Uani 1 1 d . . .
H11A H 0.8338 0.0794 0.2331 0.074 Uiso 1 1 calc R . .
C12A C 0.85393(17) 0.07019(18) 0.3350(4) 0.077(2) Uani 1 1 d . . .
H12A H 0.8694 0.0541 0.3173 0.092 Uiso 1 1 calc R . .
C13A C 0.85286(16) 0.07904(18) 0.4128(4) 0.072(2) Uani 1 1 d . . .
C14A C 0.82891(18) 0.10104(17) 0.4330(4) 0.077(2) Uani 1 1 d . . .
H14A H 0.8266 0.1071 0.4849 0.093 Uiso 1 1 calc R . .
C15A C 0.80816(15) 0.11463(15) 0.3804(3) 0.0600(16) Uani 1 1 d . . .
H15A H 0.7920 0.1301 0.3970 0.072 Uiso 1 1 calc R . .
C16A C 0.87636(19) 0.0631(2) 0.4681(5) 0.107(3) Uani 1 1 d . . .
H16A H 0.8943 0.0521 0.4393 0.129 Uiso 1 1 calc R . .
H16B H 0.8866 0.0806 0.4998 0.129 Uiso 1 1 calc R . .
Mn1B Mn 0.703953(18) 0.174438(17) 0.41701(4) 0.0372(2) Uani 1 1 d . A .
O1B O 0.72940(9) 0.15237(8) 0.4888(2) 0.0534(10) Uani 1 1 d . . .
O2B O 0.72519(9) 0.25282(8) 0.56197(19) 0.0490(9) Uani 1 1 d . A .
O3B O 0.67904(8) 0.20392(7) 0.35088(18) 0.0370(8) Uani 1 1 d . A .
O4B O 0.65568(10) 0.16265(9) 0.4738(2) 0.0485(9) Uani 1 1 d . . .
N1B N 0.71138(9) 0.21612(9) 0.4687(2) 0.0342(9) Uani 1 1 d . . .
N2B N 0.69558(10) 0.24375(9) 0.4343(2) 0.0375(9) Uani 1 1 d . A .
N3B N 0.59818(18) 0.1613(2) 0.4736(5) 0.086(3) Uani 0.739(8) 1 d P A 1
N13B N 0.6188(5) 0.1530(5) 0.5652(12) 0.060(6) Uiso 0.261(8) 1 d P A 2
C1B C 0.74556(14) 0.16437(14) 0.5504(4) 0.0523(14) Uani 1 1 d . A .
C2B C 0.76523(19) 0.14126(19) 0.5905(5) 0.087(2) Uani 1 1 d . . .
H2B H 0.7688 0.1196 0.5709 0.104 Uiso 1 1 calc R . .
C3B C 0.7790(3) 0.1508(2) 0.6583(6) 0.126(4) Uani 1 1 d . . .
H3B H 0.7911 0.1349 0.6869 0.151 Uiso 1 1 calc R . .
C4B C 0.7761(2) 0.1820(2) 0.6864(5) 0.104(3) Uani 1 1 d . . .
H4B H 0.7857 0.1878 0.7338 0.125 Uiso 1 1 calc R . .
C5B C 0.7584(2) 0.20551(18) 0.6429(4) 0.092(3) Uani 1 1 d . A .
H5B H 0.7566 0.2276 0.6611 0.110 Uiso 1 1 calc R . .
C6B C 0.74358(14) 0.19726(14) 0.5751(3) 0.0519(14) Uani 1 1 d . . .
C7B C 0.72598(13) 0.22331(12) 0.5345(3) 0.0399(12) Uani 1 1 d . A .
C8B C 0.67996(11) 0.23453(11) 0.3729(3) 0.0338(11) Uani 1 1 d . . .
C9B C 0.66265(13) 0.26075(12) 0.3272(3) 0.0424(12) Uani 1 1 d . A .
H9B1 H 0.6795 0.2738 0.2992 0.051 Uiso 1 1 calc R . .
H9B2 H 0.6510 0.2760 0.3624 0.051 Uiso 1 1 calc R . .
C10B C 0.6378(2) 0.2471(2) 0.2708(6) 0.131(4) Uani 1 1 d . . .
H10D H 0.6489 0.2315 0.2366 0.197 Uiso 1 1 calc R A .
H10E H 0.6284 0.2654 0.2411 0.197 Uiso 1 1 calc R . .
H10F H 0.6200 0.2357 0.2983 0.197 Uiso 1 1 calc R . .
C11B C 0.6293(3) 0.1731(3) 0.4508(6) 0.086(3) Uani 0.739(8) 1 d P A 1
H11B H 0.6298 0.1906 0.4146 0.103 Uiso 0.739(8) 1 calc PR A 1
C21B C 0.6469(5) 0.1681(5) 0.5358(13) 0.046(6) Uiso 0.261(8) 1 d P A 2
H21B H 0.6591 0.1831 0.5665 0.056 Uiso 0.261(8) 1 calc PR A 2
C12B C 0.59659(18) 0.13464(19) 0.5277(5) 0.088(2) Uani 1 1 d . . .
C13B C 0.5694(3) 0.1747(4) 0.4369(9) 0.137(6) Uani 0.739(8) 1 d P . .
H13A H 0.5592 0.1577 0.4049 0.205 Uiso 0.739(8) 1 calc PR A 1
H13B H 0.5758 0.1937 0.4053 0.205 Uiso 0.739(8) 1 calc PR A 1
H13C H 0.5534 0.1821 0.4755 0.205 Uiso 0.739(8) 1 calc PR A 1
Mn1C Mn 0.71262(2) 0.289921(18) 0.49453(4) 0.0407(2) Uani 1 1 d . . .
O1C O 0.67091(10) 0.29884(9) 0.5337(2) 0.0539(10) Uani 1 1 d . A .
O2C O 0.68352(8) 0.36644(8) 0.35194(19) 0.0411(8) Uani 1 1 d . . .
O3C O 0.75495(8) 0.28742(8) 0.44460(19) 0.0420(8) Uani 1 1 d . A .
N1C N 0.70765(10) 0.32630(9) 0.4218(2) 0.0375(9) Uani 1 1 d . A .
N2C N 0.73637(10) 0.33193(10) 0.3785(2) 0.0382(9) Uani 1 1 d . . .
N3C N 0.73791(15) 0.32252(12) 0.5831(3) 0.0618(14) Uani 1 1 d . A .
C1C C 0.64856(14) 0.32078(13) 0.5146(3) 0.0470(13) Uani 1 1 d . . .
C2C C 0.61872(18) 0.32232(17) 0.5560(4) 0.077(2) Uani 1 1 d . A .
H2C H 0.6153 0.3067 0.5957 0.092 Uiso 1 1 calc R . .
C3C C 0.59429(17) 0.34507(17) 0.5421(5) 0.084(2) Uani 1 1 d . . .
H3C H 0.5748 0.3456 0.5726 0.100 Uiso 1 1 calc R A .
C4C C 0.59847(15) 0.36728(16) 0.4827(4) 0.071(2) Uani 1 1 d . A .
H4C H 0.5817 0.3832 0.4717 0.085 Uiso 1 1 calc R . .
C5C C 0.62753(13) 0.36621(13) 0.4390(3) 0.0484(13) Uani 1 1 d . . .
H5C H 0.6300 0.3814 0.3982 0.058 Uiso 1 1 calc R A .
C6C C 0.65237(12) 0.34395(12) 0.4532(3) 0.0405(12) Uani 1 1 d . A .
C7C C 0.68236(13) 0.34541(11) 0.4076(3) 0.0387(11) Uani 1 1 d . . .
C8C C 0.75899(13) 0.31100(13) 0.3938(3) 0.0440(12) Uani 1 1 d . A .
C9C C 0.79240(13) 0.31363(15) 0.3587(4) 0.0533(15) Uani 1 1 d . . .
H9C1 H 0.7942 0.2960 0.3197 0.064 Uiso 1 1 calc R A .
H9C2 H 0.7936 0.3352 0.3318 0.064 Uiso 1 1 calc R . .
C10C C 0.82189(18) 0.3112(2) 0.4089(6) 0.112(3) Uani 1 1 d . A .
H10G H 0.8214 0.3292 0.4462 0.168 Uiso 1 1 calc R . .
H10H H 0.8421 0.3129 0.3781 0.168 Uiso 1 1 calc R . .
H10I H 0.8216 0.2898 0.4354 0.168 Uiso 1 1 calc R . .
C11C C 0.7296(3) 0.35141(19) 0.6003(5) 0.109(3) Uani 1 1 d . . .
H11C H 0.7098 0.3592 0.5768 0.131 Uiso 1 1 calc R A .
C12C C 0.7447(3) 0.37337(19) 0.6477(5) 0.119(4) Uani 1 1 d . A .
H12E H 0.7352 0.3946 0.6570 0.143 Uiso 1 1 calc R . .
C13C C 0.7722(3) 0.36485(19) 0.6800(5) 0.111(3) Uani 1 1 d . . .
C14C C 0.7870(2) 0.3338(2) 0.6548(5) 0.111(3) Uani 1 1 d . A .
H14C H 0.8089 0.3276 0.6691 0.133 Uiso 1 1 calc R . .
C15C C 0.7675(2) 0.3137(2) 0.6087(5) 0.095(3) Uani 1 1 d . . .
H15C H 0.7758 0.2925 0.5948 0.114 Uiso 1 1 calc R A .
C16C C 0.7896(3) 0.3888(2) 0.7339(5) 0.135(4) Uani 1 1 d . A .
H16C H 0.8009 0.4061 0.7035 0.162 Uiso 1 1 calc R . .
H16D H 0.7727 0.3999 0.7658 0.162 Uiso 1 1 calc R . .
O1D O 0.8554(9) 0.3916(8) 0.5837(18) 0.659(18) Uani 1 1 d . . .
N1D N 0.8364(3) 0.4013(2) 0.4728(7) 0.150(4) Uani 1 1 d . . .
C2D C 0.8049(5) 0.4074(5) 0.4876(10) 0.315(14) Uani 1 1 d . . .
H2D1 H 0.8029 0.4285 0.5148 0.472 Uiso 1 1 calc R . .
H2D2 H 0.7959 0.3895 0.5192 0.472 Uiso 1 1 calc R . .
H2D3 H 0.7924 0.4086 0.4398 0.472 Uiso 1 1 calc R . .
C3D C 0.8470(3) 0.4033(3) 0.3940(8) 0.163(5) Uani 1 1 d . . .
H3D1 H 0.8458 0.3812 0.3708 0.244 Uiso 1 1 calc R . .
H3D2 H 0.8699 0.4114 0.3918 0.244 Uiso 1 1 calc R . .
H3D3 H 0.8325 0.4186 0.3663 0.244 Uiso 1 1 calc R . .
C1D C 0.8596(5) 0.3926(4) 0.5271(16) 0.261(15) Uani 1 1 d . . .
H1D H 0.8812 0.3871 0.5099 0.313 Uiso 1 1 calc R . .

loop_
_atom_site_aniso_label
_atom_site_aniso_U_11
_atom_site_aniso_U_22
_atom_site_aniso_U_33
_atom_site_aniso_U_23
_atom_site_aniso_U_13
_atom_site_aniso_U_12
Mn1A 0.0462(5) 0.0394(4) 0.0303(4) 0.0032(3) 0.0067(3) 0.0044(3)
O1A 0.056(2) 0.0399(19) 0.041(2) -0.0029(16) 0.0140(17) -0.0032(16)
O2A 0.0359(18) 0.0403(19) 0.044(2) -0.0003(16) 0.0099(16) -0.0038(14)
O3A 0.048(2) 0.0393(19) 0.043(2) -0.0031(16) 0.0136(17) 0.0035(16)
N1A 0.041(2) 0.041(2) 0.029(2) 0.0004(18) 0.0075(18) 0.0036(18)
N2A 0.049(2) 0.027(2) 0.042(3) -0.0065(18) 0.008(2) 0.0012(18)
N3A 0.058(3) 0.058(3) 0.029(2) 0.008(2) 0.012(2) 0.020(2)
C1A 0.051(3) 0.039(3) 0.035(3) 0.005(2) 0.003(2) 0.003(2)
C2A 0.065(4) 0.045(3) 0.037(3) -0.009(2) 0.009(3) -0.003(3)
C3A 0.067(4) 0.044(3) 0.046(4) -0.012(3) 0.014(3) -0.009(3)
C4A 0.071(4) 0.037(3) 0.044(3) 0.000(2) 0.002(3) -0.006(3)
C5A 0.045(3) 0.042(3) 0.030(3) 0.003(2) 0.001(2) 0.003(2)
C6A 0.045(3) 0.034(3) 0.027(3) 0.005(2) 0.002(2) 0.002(2)
C7A 0.040(3) 0.039(3) 0.031(3) 0.008(2) -0.002(2) 0.003(2)
C8A 0.053(3) 0.036(3) 0.043(3) -0.002(2) 0.013(3) 0.002(2)
C9A 0.088(5) 0.045(4) 0.114(7) -0.025(4) 0.052(5) -0.028(3)
C10A 0.154(10) 0.161(10) 0.147(11) -0.090(9) 0.011(8) -0.047(8)
C11A 0.083(4) 0.069(4) 0.033(3) 0.015(3) 0.014(3) 0.039(3)
C12A 0.077(4) 0.108(5) 0.045(4) 0.024(4) 0.018(3) 0.044(4)
C13A 0.070(4) 0.095(5) 0.052(4) 0.027(4) 0.005(3) 0.036(4)
C14A 0.098(5) 0.097(5) 0.037(4) 0.009(3) -0.003(3) 0.053(4)
C15A 0.074(4) 0.075(4) 0.031(3) 0.009(3) 0.009(3) 0.024(3)
C16A 0.080(5) 0.181(9) 0.061(5) 0.049(6) 0.005(4) 0.049(6)
Mn1B 0.0446(4) 0.0333(4) 0.0337(4) -0.0003(3) 0.0040(3) -0.0001(3)
O1B 0.066(3) 0.038(2) 0.056(3) 0.0060(18) 0.000(2) 0.0047(18)
O2B 0.081(3) 0.041(2) 0.0244(19) 0.0014(16) -0.0050(18) -0.0087(18)
O3B 0.0470(19) 0.0321(18) 0.0319(19) -0.0050(14) -0.0043(15) -0.0042(15)
O4B 0.050(2) 0.052(2) 0.043(2) 0.0006(18) 0.0084(19) 0.0002(19)
N1B 0.040(2) 0.032(2) 0.030(2) 0.0038(17) -0.0021(18) -0.0044(17)
N2B 0.051(2) 0.031(2) 0.031(2) 0.0020(17) -0.0029(19) 0.0019(18)
N3B 0.048(5) 0.129(8) 0.082(6) -0.008(5) 0.012(4) -0.013(5)
C1B 0.052(3) 0.052(3) 0.053(4) 0.010(3) -0.008(3) 0.004(3)
C2B 0.104(6) 0.076(5) 0.081(6) 0.014(4) -0.032(5) 0.016(4)
C3B 0.172(10) 0.079(6) 0.126(9) 0.012(6) -0.088(8) 0.023(6)
C4B 0.137(8) 0.100(6) 0.076(6) 0.005(5) -0.050(5) 0.006(6)
C5B 0.126(7) 0.074(5) 0.075(5) 0.008(4) -0.053(5) -0.018(4)
C6B 0.065(4) 0.055(3) 0.036(3) 0.008(3) -0.011(3) -0.003(3)
C7B 0.056(3) 0.040(3) 0.024(3) 0.005(2) 0.009(2) 0.003(2)
C8B 0.038(3) 0.037(3) 0.027(3) 0.002(2) 0.004(2) 0.001(2)
C9B 0.050(3) 0.041(3) 0.037(3) 0.001(2) -0.001(2) 0.003(2)
C10B 0.116(7) 0.114(7) 0.163(10) 0.030(7) -0.078(7) 0.004(6)
C11B 0.093(8) 0.096(8) 0.069(7) 0.001(6) 0.032(6) -0.012(6)
C12B 0.077(5) 0.092(5) 0.097(6) 0.028(5) 0.020(4) -0.023(4)
C13B 0.052(7) 0.216(16) 0.143(13) 0.017(12) 0.016(7) -0.039(8)
Mn1C 0.0620(5) 0.0368(4) 0.0234(4) -0.0015(3) -0.0010(4) -0.0007(4)
O1C 0.083(3) 0.046(2) 0.034(2) 0.0076(17) 0.0223(19) 0.010(2)
O2C 0.048(2) 0.045(2) 0.0294(19) 0.0055(16) 0.0078(15) 0.0088(16)
O3C 0.053(2) 0.0401(19) 0.034(2) 0.0039(16) -0.0085(16) 0.0015(16)
N1C 0.046(2) 0.038(2) 0.028(2) 0.0033(18) 0.0061(19) 0.0035(19)
N2C 0.042(2) 0.037(2) 0.035(2) 0.0026(18) 0.0028(19) 0.0025(19)
N3C 0.106(4) 0.043(3) 0.036(3) -0.009(2) -0.019(3) -0.009(3)
C1C 0.061(4) 0.037(3) 0.042(3) 0.002(2) 0.011(3) 0.008(3)
C2C 0.091(5) 0.071(4) 0.068(5) 0.020(4) 0.039(4) -0.009(4)
C3C 0.068(4) 0.071(4) 0.112(7) 0.014(4) 0.046(4) 0.022(4)
C4C 0.048(4) 0.069(4) 0.096(6) 0.026(4) 0.030(4) 0.012(3)
C5C 0.051(3) 0.044(3) 0.050(4) 0.003(3) 0.004(3) 0.004(3)
C6C 0.046(3) 0.039(3) 0.036(3) -0.002(2) 0.012(2) -0.003(2)
C7C 0.055(3) 0.033(3) 0.028(3) -0.004(2) -0.002(2) -0.005(2)
C8C 0.053(3) 0.044(3) 0.035(3) -0.003(2) -0.002(2) -0.001(2)
C9C 0.043(3) 0.058(3) 0.059(4) 0.011(3) -0.001(3) 0.005(3)
C10C 0.074(5) 0.128(7) 0.133(9) 0.051(6) -0.019(5) -0.026(5)
C11C 0.197(10) 0.064(5) 0.067(6) -0.007(4) -0.061(6) -0.003(5)
C12C 0.222(11) 0.057(5) 0.079(6) -0.010(4) -0.072(7) 0.011(6)
C13C 0.202(10) 0.054(5) 0.075(6) 0.003(4) -0.061(7) -0.021(5)
C14C 0.136(8) 0.112(7) 0.085(7) -0.015(5) -0.042(6) 0.003(6)
C15C 0.136(7) 0.077(5) 0.071(6) -0.014(4) -0.026(5) -0.002(5)
C16C 0.205(11) 0.103(7) 0.096(7) 0.003(5) -0.086(8) -0.054(7)
O1D 0.81(3) 0.66(3) 0.52(4) 0.33(2) -0.49(3) -0.517
N1D 0.151(9) 0.143(8) 0.157(11) 0.028(7) 0.002(8) 0.013(7)
C2D 0.33(2) 0.45(3) 0.167(16) 0.115(18) 0.106(16) 0.28(2)
C3D 0.173(11) 0.199(13) 0.116(11) 0.034(9) 0.015(9) 0.012(9)
C1D 0.243(18) 0.101(9) 0.44(4) 0.045(14) -0.24(2) -0.053(10)

loop_
_atom_type_symbol
_atom_type_description
_atom_type_scat_dispersion_real
_atom_type_scat_dispersion_imag
_atom_type_scat_source
C C 0.0033 0.0016 'International Tables Vol C Tables 4.2.6.8 and 6.1.1.4'
H H 0.0000 0.0000 'International Tables Vol C Tables 4.2.6.8 and 6.1.1.4'
N N 0.0061 0.0033 'International Tables Vol C Tables 4.2.6.8 and 6.1.1.4'
O O 0.0106 0.0060 'International Tables Vol C Tables 4.2.6.8 and 6.1.1.4'
Mn Mn 0.3368 0.7283 'International Tables Vol C Tables 4.2.6.8 and 6.1.1.4'

loop_
_geom_angle_atom_site_label_1
_geom_angle_atom_site_label_2
_geom_angle_atom_site_label_3
_geom_angle
_geom_angle_site_symmetry_1
_geom_angle_site_symmetry_3
_geom_angle_publ_flag
O1A Mn1A O3A 171.01(15) . . ?
O1A Mn1A N1A 90.57(16) . . ?
O3A Mn1A N1A 80.49(15) . . ?
O1A Mn1A O2C 95.24(15) . 13_655 ?
O3A Mn1A O2C 93.66(14) . 13_655 ?
N1A Mn1A O2C 173.67(16) . 13_655 ?
O1A Mn1A N2C 95.96(15) . 13_655 ?
O3A Mn1A N2C 85.09(15) . 13_655 ?
N1A Mn1A N2C 101.90(16) . 13_655 ?
O2C Mn1A N2C 75.03(14) 13_655 13_655 ?
O1A Mn1A N3A 93.00(17) . . ?
O3A Mn1A N3A 88.33(16) . . ?
N1A Mn1A N3A 92.50(16) . . ?
O2C Mn1A N3A 89.71(14) 13_655 . ?
N2C Mn1A N3A 162.92(15) 13_655 . ?
C1A O1A Mn1A 129.7(3) . . ?
C7A O2A Mn1B 120.3(3) . . ?
C8A O3A Mn1A 113.0(3) . . ?
C7A N1A N2A 115.0(4) . . ?
C7A N1A Mn1A 130.9(3) . . ?
N2A N1A Mn1A 114.1(3) . . ?
C8A N2A N1A 110.3(4) . . ?
C8A N2A Mn1B 139.8(3) . . ?
N1A N2A Mn1B 108.8(3) . . ?
C15A N3A C11A 117.3(5) . . ?
C15A N3A Mn1A 121.2(4) . . ?
C11A N3A Mn1A 121.1(4) . . ?
O1A C1A C2A 118.0(5) . . ?
O1A C1A C6A 123.9(4) . . ?
C2A C1A C6A 118.1(5) . . ?
C3A C2A C1A 122.4(5) . . ?
C2A C3A C4A 120.7(5) . . ?
C5A C4A C3A 117.1(5) . . ?
C4A C5A C6A 124.7(5) . . ?
C5A C6A C1A 117.0(4) . . ?
C5A C6A C7A 119.8(4) . . ?
C1A C6A C7A 123.2(4) . . ?
O2A C7A N1A 120.2(4) . . ?
O2A C7A C6A 119.5(4) . . ?
N1A C7A C6A 120.3(4) . . ?
N2A C8A O3A 121.9(4) . . ?
N2A C8A C9A 120.0(5) . . ?
O3A C8A C9A 118.1(5) . . ?
C8A C9A C10A 106.5(6) . . ?
N3A C11A C12A 123.3(6) . . ?
C11A C12A C13A 119.0(6) . . ?
C14A C13A C12A 116.1(6) . . ?
C14A C13A C16A 124.0(7) . . ?
C12A C13A C16A 119.9(6) . . ?
C13A C14A C15A 121.4(6) . . ?
N3A C15A C14A 122.9(6) . . ?
C16C C16A C13A 113.7(7) 12_757 . ?
O1B Mn1B N1B 90.64(17) . . ?
O1B Mn1B O3B 170.84(15) . . ?
N1B Mn1B O3B 80.20(15) . . ?
O1B Mn1B O2A 91.95(16) . . ?
N1B Mn1B O2A 177.06(16) . . ?
O3B Mn1B O2A 97.21(14) . . ?
O1B Mn1B N2A 91.77(16) . . ?
N1B Mn1B N2A 103.25(15) . . ?
O3B Mn1B N2A 90.11(15) . . ?
O2A Mn1B N2A 75.28(13) . . ?
O1B Mn1B O4B 94.33(16) . . ?
N1B Mn1B O4B 96.29(15) . . ?
O3B Mn1B O4B 86.98(14) . . ?
O2A Mn1B O4B 84.91(13) . . ?
N2A Mn1B O4B 159.45(14) . . ?
C1B O1B Mn1B 129.8(3) . . ?
C7B O2B Mn1C 118.8(3) . . ?
C8B O3B Mn1B 112.9(3) . . ?
C21B O4B C11B 88.8(11) . . ?
C21B O4B Mn1B 129.8(11) . . ?
C11B O4B Mn1B 122.7(5) . . ?
C7B N1B N2B 113.5(4) . . ?
C7B N1B Mn1B 131.8(3) . . ?
N2B N1B Mn1B 114.3(3) . . ?
C8B N2B N1B 110.3(4) . . ?
C8B N2B Mn1C 140.7(3) . . ?
N1B N2B Mn1C 108.1(3) . . ?
C11B N3B C13B 118.0(10) . . ?
C11B N3B C12B 118.9(9) . . ?
C13B N3B C12B 122.9(8) . . ?
C12B N13B C21B 127.3(19) . . ?
O1B C1B C6B 124.1(5) . . ?
O1B C1B C2B 115.7(6) . . ?
C6B C1B C2B 120.2(6) . . ?
C3B C2B C1B 118.4(7) . . ?
C4B C3B C2B 122.9(7) . . ?
C3B C4B C5B 118.0(8) . . ?
C6B C5B C4B 121.8(7) . . ?
C5B C6B C1B 118.4(6) . . ?
C5B C6B C7B 117.6(6) . . ?
C1B C6B C7B 124.0(5) . . ?
O2B C7B N1B 121.2(4) . . ?
O2B C7B C6B 119.7(5) . . ?
N1B C7B C6B 119.1(4) . . ?
O3B C8B N2B 122.2(4) . . ?
O3B C8B C9B 119.9(4) . . ?
N2B C8B C9B 117.9(4) . . ?
C8B C9B C10B 113.8(5) . . ?
O4B C11B N3B 125.0(10) . . ?
O4B C21B N13B 120.9(19) . . ?
N13B C12B N3B 83.3(10) . . ?
O1C Mn1C O3C 170.47(15) . . ?
O1C Mn1C N1C 90.29(16) . . ?
O3C Mn1C N1C 80.30(15) . . ?
O1C Mn1C O2B 99.00(16) . . ?
O3C Mn1C O2B 90.39(15) . . ?
N1C Mn1C O2B 170.63(17) . . ?
O1C Mn1C N2B 93.36(16) . . ?
O3C Mn1C N2B 90.71(14) . . ?
N1C Mn1C N2B 106.31(16) . . ?
O2B Mn1C N2B 74.61(14) . . ?
O1C Mn1C N3C 92.3(2) . . ?
O3C Mn1C N3C 86.86(18) . . ?
N1C Mn1C N3C 93.46(18) . . ?
O2B Mn1C N3C 84.93(17) . . ?
N2B Mn1C N3C 159.39(17) . . ?
C1C O1C Mn1C 131.4(3) . . ?
C7C O2C Mn1A 119.1(3) . 13_655 ?
C8C O3C Mn1C 112.5(3) . . ?
C7C N1C N2C 116.5(4) . . ?
C7C N1C Mn1C 130.5(3) . . ?
N2C N1C Mn1C 113.0(3) . . ?
C8C N2C N1C 111.7(4) . . ?
C8C N2C Mn1A 138.1(4) . 13_655 ?
N1C N2C Mn1A 106.5(3) . 13_655 ?
C11C N3C C15C 114.3(7) . . ?
C11C N3C Mn1C 125.6(5) . . ?
C15C N3C Mn1C 118.7(5) . . ?
O1C C1C C2C 119.1(5) . . ?
O1C C1C C6C 124.1(5) . . ?
C2C C1C C6C 116.8(5) . . ?
C3C C2C C1C 123.6(6) . . ?
C2C C3C C4C 118.7(6) . . ?
C3C C4C C5C 119.6(6) . . ?
C6C C5C C4C 122.2(5) . . ?
C5C C6C C1C 119.0(5) . . ?
C5C C6C C7C 118.9(5) . . ?
C1C C6C C7C 122.0(5) . . ?
O2C C7C N1C 120.3(5) . . ?
O2C C7C C6C 118.2(5) . . ?
N1C C7C C6C 121.5(5) . . ?
N2C C8C O3C 122.4(5) . . ?
N2C C8C C9C 121.0(5) . . ?
O3C C8C C9C 116.5(5) . . ?
C10C C9C C8C 118.3(6) . . ?
N3C C11C C12C 129.4(9) . . ?
C13C C12C C11C 118.8(8) . . ?
C12C C13C C14C 116.5(7) . . ?
C12C C13C C16C 120.0(9) . . ?
C14C C13C C16C 123.1(9) . . ?
C15C C14C C13C 116.5(8) . . ?
N3C C15C C14C 123.4(8) . . ?
C16A C16C C13C 114.1(8) 15_666 . ?
C2D N1D C1D 124.1(18) . . ?
C2D N1D C3D 117.5(13) . . ?
C1D N1D C3D 118.4(16) . . ?
O1D C1D N1D 125(4) . . ?

loop_
_geom_bond_atom_site_label_1
_geom_bond_atom_site_label_2
_geom_bond_distance
_geom_bond_site_symmetry_2
_geom_bond_publ_flag
Mn1A O1A 1.854(3) . ?
Mn1A O3A 1.916(3) . ?
Mn1A N1A 1.938(4) . ?
Mn1A O2C 1.973(3) 13_655 ?
Mn1A N2C 2.260(4) 13_655 ?
Mn1A N3A 2.276(4) . ?
O1A C1A 1.327(6) . ?
O2A C7A 1.295(6) . ?
O2A Mn1B 1.962(3) . ?
O3A C8A 1.311(6) . ?
N1A C7A 1.321(6) . ?
N1A N2A 1.410(5) . ?
N2A C8A 1.300(6) . ?
N2A Mn1B 2.238(4) . ?
N3A C15A 1.326(7) . ?
N3A C11A 1.335(6) . ?
C1A C2A 1.385(7) . ?
C1A C6A 1.422(7) . ?
C2A C3A 1.349(7) . ?
C3A C4A 1.406(7) . ?
C4A C5A 1.345(7) . ?
C5A C6A 1.391(6) . ?
C6A C7A 1.440(7) . ?
C8A C9A 1.472(8) . ?
C9A C10A 1.710(13) . ?
C11A C12A 1.368(8) . ?
C12A C13A 1.416(9) . ?
C13A C14A 1.358(8) . ?
C13A C16A 1.502(9) . ?
C14A C15A 1.362(8) . ?
C16A C16C 1.407(11) 12_757 ?
Mn1B O1B 1.855(4) . ?
Mn1B N1B 1.934(4) . ?
Mn1B O3B 1.943(3) . ?
Mn1B O4B 2.238(4) . ?
O1B C1B 1.354(7) . ?
O2B C7B 1.285(6) . ?
O2B Mn1C 1.975(3) . ?
O3B C8B 1.294(5) . ?
O4B C21B 1.17(2) . ?
O4B C11B 1.214(12) . ?
N1B C7B 1.330(6) . ?
N1B N2B 1.419(5) . ?
N2B C8B 1.304(6) . ?
N2B Mn1C 2.250(4) . ?
N3B C11B 1.399(12) . ?
N3B C13B 1.434(14) . ?
N3B C12B 1.438(11) . ?
N13B C12B 1.33(2) . ?
N13B C21B 1.39(3) . ?
C1B C6B 1.398(8) . ?
C1B C2B 1.412(8) . ?
C2B C3B 1.372(11) . ?
C3B C4B 1.354(11) . ?
C4B C5B 1.413(10) . ?
C5B C6B 1.373(8) . ?
C6B C7B 1.455(7) . ?
C8B C9B 1.500(6) . ?
C9B C10B 1.514(9) . ?
Mn1C O1C 1.853(4) . ?
Mn1C O3C 1.922(4) . ?
Mn1C N1C 1.957(4) . ?
Mn1C N3C 2.279(5) . ?
O1C C1C 1.307(6) . ?
O2C C7C 1.296(6) . ?
O2C Mn1A 1.973(3) 13_655 ?
O3C C8C 1.314(6) . ?
N1C C7C 1.302(6) . ?
N1C N2C 1.404(5) . ?
N2C C8C 1.271(6) . ?
N2C Mn1A 2.260(4) 13_655 ?
N3C C11C 1.250(9) . ?
N3C C15C 1.323(9) . ?
C1C C2C 1.407(8) . ?
C1C C6C 1.437(7) . ?
C2C C3C 1.368(9) . ?
C3C C4C 1.386(9) . ?
C4C C5C 1.402(8) . ?
C5C C6C 1.367(7) . ?
C6C C7C 1.452(7) . ?
C8C C9C 1.486(7) . ?
C9C C10C 1.484(9) . ?
C11C C12C 1.361(10) . ?
C12C C13C 1.294(12) . ?
C13C C14C 1.456(12) . ?
C13C C16C 1.523(10) . ?
C14C C15C 1.393(10) . ?
C16C C16A 1.407(11) 15_666 ?
O1D C1D 1.01(5) . ?
N1D C2D 1.321(16) . ?
N1D C1D 1.382(17) . ?
N1D C3D 1.452(14) . ?
